data_4505129
loop_
_publ_author_name
'Zhang, Xian-Ming'
'Fang, Rui-Qin'
'Wu, Hai-Shun'

_publ_section_title
;
 Extended Water Tapes of Cyclic Hexamers Encapsulated in the Channels of a
 Metal Phosphonocarboxylate Network
;
_journal_issue 4
_journal_name_full 'Crystal Growth &amp; Design'
_journal_page_first 1335
_journal_paper_doi 10.1021/cg0500829
_journal_volume 5
_journal_year 2005
_chemical_formula_sum 'C15 H21 Cd N2 O9 P'
_chemical_formula_weight 516.71
_chemical_name_systematic
; 
 ? 
;
_space_group_IT_number 14
_symmetry_cell_setting monoclinic
_symmetry_space_group_name_Hall '-P 2ybc'
_symmetry_space_group_name_H-M 'P 1 21/c 1'
_atom_sites_solution_hydrogens geom
_atom_sites_solution_primary direct
_atom_sites_solution_secondary difmap
_audit_creation_method SHELXL-97
_cell_angle_alpha 90.00
_cell_angle_beta 93.822(3)
_cell_angle_gamma 90.00
_cell_formula_units_Z 4
_cell_length_a 8.1675(17)
_cell_length_b 21.554(5)
_cell_length_c 11.110(2)
_cell_measurement_reflns_used 1634
_cell_measurement_temperature 293(2)
_cell_measurement_theta_max 25
_cell_measurement_theta_min 2.3
_cell_volume 1951.5(7)
_computing_cell_refinement 'SMART (Bruker, 2001)'
_computing_data_collection 'SMART (Bruker, 2001)'
_computing_data_reduction 'SAINT (Bruker, 2001)'
_computing_molecular_graphics 'ORTEP-II (Johnson, 1976)'
_computing_publication_material 'SHELXL-97 (Sheldrick, 1997)'
_computing_structure_refinement 'SHELXL-97 (Sheldrick, 1997)'
_computing_structure_solution 'SHELXS-97 (Sheldrick, 1990)'
_diffrn_ambient_temperature 293(2)
_diffrn_measured_fraction_theta_full 0.938
_diffrn_measured_fraction_theta_max 0.938
_diffrn_measurement_device_type 'Bruker APEX area-detector diffractometer'
_diffrn_measurement_method '\f and \w scan'
_diffrn_radiation_monochromator graphite
_diffrn_radiation_source 'fine-focus sealed tube'
_diffrn_radiation_type MoK\a
_diffrn_radiation_wavelength 0.71073
_diffrn_reflns_av_R_equivalents 0.0678
_diffrn_reflns_av_sigmaI/netI 0.0910
_diffrn_reflns_limit_h_max 2
_diffrn_reflns_limit_h_min -10
_diffrn_reflns_limit_k_max 26
_diffrn_reflns_limit_k_min -26
_diffrn_reflns_limit_l_max 13
_diffrn_reflns_limit_l_min -12
_diffrn_reflns_number 6933
_diffrn_reflns_theta_full 27.04
_diffrn_reflns_theta_max 27.04
_diffrn_reflns_theta_min 1.89
_diffrn_standards_decay_% 0
_diffrn_standards_number 0
_exptl_absorpt_coefficient_mu 1.252
_exptl_absorpt_correction_T_max 0.8060
_exptl_absorpt_correction_T_min 0.6901
_exptl_crystal_colour colourless
_exptl_crystal_density_diffrn 1.759
_exptl_crystal_density_method 'not measured'
_exptl_crystal_description block
_exptl_crystal_F_000 1040
_exptl_crystal_size_max 0.32
_exptl_crystal_size_mid 0.24
_exptl_crystal_size_min 0.18
_refine_diff_density_max 0.518
_refine_diff_density_min -0.700
_refine_diff_density_rms 0.117
_refine_ls_extinction_method none
_refine_ls_goodness_of_fit_ref 0.855
_refine_ls_hydrogen_treatment mixed
_refine_ls_matrix_type full
_refine_ls_number_parameters 280
_refine_ls_number_reflns 4011
_refine_ls_number_restraints 9
_refine_ls_restrained_S_all 0.854
_refine_ls_R_factor_all 0.0568
_refine_ls_R_factor_gt 0.0356
_refine_ls_shift/su_max 0.000
_refine_ls_shift/su_mean 0.000
_refine_ls_structure_factor_coef Fsqd
_refine_ls_weighting_details 'calc w=1/[\s^2^(Fo^2^)+(0.0187P)^2^+0.0000P] where P=(Fo^2^+2Fc^2^)/3'
_refine_ls_weighting_scheme calc
_refine_ls_wR_factor_gt 0.0637
_refine_ls_wR_factor_ref 0.0703
_reflns_number_gt 2886
_reflns_number_total 4011
_reflns_threshold_expression >2sigma(I)
_cod_data_source_file cg0500829si20050306_045433.cif
_cod_data_source_block cd
_cod_original_cell_volume 1951.4(7)
_cod_original_sg_symbol_H-M P2(1)/c
_cod_database_code 4505129

loop_
_symmetry_equiv_pos_as_xyz
'x, y, z'
'-x, y+1/2, -z+1/2'
'-x, -y, -z'
'x, -y-1/2, z-1/2'

loop_
_atom_site_label
_atom_site_type_symbol
_atom_site_fract_x
_atom_site_fract_y
_atom_site_fract_z
_atom_site_U_iso_or_equiv
_atom_site_adp_type
_atom_site_occupancy
_atom_site_symmetry_multiplicity
_atom_site_calc_flag
_atom_site_refinement_flags
Cd1 Cd 0.26540(3) 0.194487(13) 0.44216(2) 0.02645(9) Uani 1 1 d .
P1 P 0.48894(11) 0.26016(5) 0.19899(9) 0.0272(2) Uani 1 1 d .
O1 O 0.3844(3) 0.22624(12) 0.2815(2) 0.0387(7) Uani 1 1 d .
O2 O 0.4898(3) 0.33123(14) 0.2256(2) 0.0427(7) Uani 1 1 d D
H2C H 0.477(5) 0.341(2) 0.2982(15) 0.051 Uiso 1 1 d D
O3 O 0.4417(3) 0.25298(12) 0.0659(2) 0.0341(6) Uani 1 1 d .
O4 O 1.0021(3) 0.18331(13) 0.3245(2) 0.0409(7) Uani 1 1 d .
O5 O 1.0351(3) 0.25833(13) 0.4561(3) 0.0449(8) Uani 1 1 d .
N1 N 0.1630(3) 0.12841(15) 0.5870(3) 0.0328(8) Uani 1 1 d .
N2 N 0.3294(4) 0.09248(15) 0.3941(3) 0.0355(8) Uani 1 1 d .
C1 C 0.6995(4) 0.2354(2) 0.2257(3) 0.0394(10) Uani 1 1 d .
H1A H 0.7059 0.1916 0.2108 0.080 Uiso 1 1 d R
H1B H 0.7655 0.2560 0.1696 0.080 Uiso 1 1 d R
C2 C 0.7696(4) 0.2487(2) 0.3533(3) 0.0403(11) Uani 1 1 d .
H2A H 0.7033 0.2279 0.4090 0.080 Uiso 1 1 d R
H2B H 0.7616 0.2924 0.3680 0.080 Uiso 1 1 d R
C3 C 0.9468(4) 0.22895(19) 0.3791(3) 0.0320(9) Uani 1 1 d .
C4 C 0.0830(5) 0.1466(2) 0.6819(4) 0.0473(12) Uani 1 1 d .
H4A H 0.0679 0.1902 0.6947 0.080 Uiso 1 1 d R
C5 C 0.0211(6) 0.1047(3) 0.7617(4) 0.0629(15) Uani 1 1 d .
H5A H -0.0375 0.1196 0.8281 0.080 Uiso 1 1 d R
C6 C 0.0438(6) 0.0432(3) 0.7465(4) 0.0622(15) Uani 1 1 d .
H6A H 0.0020 0.0140 0.8021 0.080 Uiso 1 1 d R
C7 C 0.1283(5) 0.0219(2) 0.6489(4) 0.0474(12) Uani 1 1 d .
C8 C 0.1870(4) 0.0672(2) 0.5690(3) 0.0335(10) Uani 1 1 d .
C9 C 0.1546(6) -0.0417(2) 0.6228(5) 0.0649(15) Uani 1 1 d .
H9A H 0.1159 -0.0729 0.6757 0.080 Uiso 1 1 d R
C10 C 0.2324(6) -0.0592(2) 0.5279(5) 0.0629(15) Uani 1 1 d .
H10A H 0.2469 -0.1026 0.5124 0.080 Uiso 1 1 d R
C11 C 0.2961(5) -0.0148(2) 0.4465(5) 0.0502(13) Uani 1 1 d .
C12 C 0.2729(4) 0.04802(18) 0.4674(4) 0.0365(10) Uani 1 1 d .
C13 C 0.3799(6) -0.0314(2) 0.3454(5) 0.0629(15) Uani 1 1 d .
H13A H 0.3972 -0.0744 0.3274 0.080 Uiso 1 1 d R
C14 C 0.4358(6) 0.0125(2) 0.2733(5) 0.0597(14) Uani 1 1 d .
H14A H 0.4960 0.0016 0.2050 0.080 Uiso 1 1 d R
C15 C 0.4065(5) 0.0748(2) 0.2994(4) 0.0495(12) Uani 1 1 d .
H15A H 0.4432 0.1062 0.2461 0.080 Uiso 1 1 d R
O1W O 0.2426(6) 0.44449(19) 0.5173(5) 0.0927(13) Uani 1 1 d D
H1WB H 0.179(6) 0.421(2) 0.554(5) 0.111 Uiso 1 1 d D
H1WA H 0.233(7) 0.4819(10) 0.495(6) 0.111 Uiso 1 1 d D
O2W O 0.0054(5) 0.36281(16) 0.5939(3) 0.0608(9) Uani 1 1 d D
H2WA H 0.004(6) 0.352(2) 0.6670(16) 0.073 Uiso 1 1 d D
H2WB H 0.025(6) 0.3293(13) 0.558(4) 0.073 Uiso 1 1 d D
O3W O 0.4692(4) 0.36105(15) 0.4523(3) 0.0591(9) Uani 1 1 d D
H3WA H 0.465(6) 0.3271(13) 0.491(4) 0.071 Uiso 1 1 d D
H3WB H 0.399(4) 0.3848(18) 0.481(4) 0.071 Uiso 1 1 d D
O4W O 0.7376(6) 0.4320(2) 0.5220(6) 0.1257(18) Uani 1 1 d D
H4WB H 0.824(5) 0.413(3) 0.549(6) 0.151 Uiso 1 1 d D
H4WA H 0.674(7) 0.413(3) 0.473(5) 0.151 Uiso 1 1 d D

loop_
_atom_site_aniso_label
_atom_site_aniso_U_11
_atom_site_aniso_U_22
_atom_site_aniso_U_33
_atom_site_aniso_U_23
_atom_site_aniso_U_13
_atom_site_aniso_U_12
Cd1 0.02185(13) 0.02960(17) 0.02762(16) 0.00110(14) -0.00038(10) -0.00025(13)
P1 0.0219(5) 0.0337(6) 0.0259(6) 0.0036(5) -0.0002(4) 0.0014(4)
O1 0.0390(15) 0.0462(18) 0.0318(16) 0.0062(14) 0.0085(12) -0.0081(13)
O2 0.0527(17) 0.0347(18) 0.0398(18) 0.0033(15) -0.0034(15) -0.0011(14)
O3 0.0299(13) 0.0486(18) 0.0230(15) 0.0010(13) -0.0044(11) 0.0066(12)
O4 0.0323(14) 0.047(2) 0.0426(18) -0.0057(15) -0.0062(12) 0.0095(13)
O5 0.0325(15) 0.0480(19) 0.0517(19) -0.0118(16) -0.0157(14) 0.0094(13)
N1 0.0284(16) 0.039(2) 0.0300(19) 0.0043(16) -0.0038(14) -0.0038(15)
N2 0.0296(17) 0.036(2) 0.041(2) -0.0071(17) -0.0001(15) 0.0049(15)
C1 0.0244(19) 0.063(3) 0.030(2) -0.001(2) -0.0063(17) 0.0074(19)
C2 0.027(2) 0.057(3) 0.037(2) 0.000(2) -0.0013(17) 0.0095(19)
C3 0.026(2) 0.042(3) 0.028(2) 0.010(2) -0.0018(17) 0.0032(18)
C4 0.040(2) 0.066(3) 0.036(3) 0.001(2) 0.004(2) -0.001(2)
C5 0.055(3) 0.091(5) 0.043(3) 0.009(3) 0.010(2) -0.012(3)
C6 0.058(3) 0.087(5) 0.040(3) 0.026(3) -0.006(2) -0.025(3)
C7 0.042(3) 0.052(3) 0.046(3) 0.019(2) -0.017(2) -0.013(2)
C8 0.026(2) 0.037(3) 0.035(2) 0.008(2) -0.0129(17) -0.0047(17)
C9 0.060(3) 0.048(4) 0.083(4) 0.029(3) -0.022(3) -0.022(3)
C10 0.064(3) 0.027(3) 0.093(5) 0.010(3) -0.031(3) -0.003(2)
C11 0.040(3) 0.030(3) 0.077(4) -0.005(3) -0.021(2) 0.000(2)
C12 0.027(2) 0.028(2) 0.053(3) 0.001(2) -0.0121(19) -0.0018(18)
C13 0.053(3) 0.041(3) 0.091(4) -0.031(3) -0.028(3) 0.016(2)
C14 0.055(3) 0.059(4) 0.064(4) -0.023(3) -0.001(3) 0.021(3)
C15 0.043(3) 0.052(3) 0.054(3) -0.010(2) 0.004(2) 0.004(2)
O1W 0.096(3) 0.068(3) 0.114(4) 0.006(3) 0.008(3) -0.018(3)
O2W 0.085(2) 0.048(2) 0.050(2) 0.0061(19) 0.012(2) 0.0069(19)
O3W 0.078(2) 0.038(2) 0.062(2) -0.0055(18) 0.0082(19) 0.0021(19)
O4W 0.086(4) 0.072(3) 0.212(6) 0.004(4) -0.043(4) 0.005(3)

loop_
_atom_type_symbol
_atom_type_description
_atom_type_scat_dispersion_real
_atom_type_scat_dispersion_imag
_atom_type_scat_source
C C 0.0033 0.0016 'International Tables Vol C Tables 4.2.6.8 and 6.1.1.4'
H H 0.0000 0.0000 'International Tables Vol C Tables 4.2.6.8 and 6.1.1.4'
N N 0.0061 0.0033 'International Tables Vol C Tables 4.2.6.8 and 6.1.1.4'
O O 0.0106 0.0060 'International Tables Vol C Tables 4.2.6.8 and 6.1.1.4'
Cd Cd -0.8075 1.2024 'International Tables Vol C Tables 4.2.6.8 and 6.1.1.4'
P P 0.1023 0.0942 'International Tables Vol C Tables 4.2.6.8 and 6.1.1.4'

loop_
_geom_angle_atom_site_label_1
_geom_angle_atom_site_label_2
_geom_angle_atom_site_label_3
_geom_angle
_geom_angle_site_symmetry_1
_geom_angle_site_symmetry_3
O1 Cd1 O3 92.30(9) . 4_566
O1 Cd1 N2 89.41(11) . .
O3 Cd1 N2 118.32(10) 4_566 .
O1 Cd1 O5 105.74(10) . 1_455
O3 Cd1 O5 98.57(9) 4_566 1_455
N2 Cd1 O5 139.67(10) . 1_455
O1 Cd1 N1 160.73(11) . .
O3 Cd1 N1 97.49(10) 4_566 .
N2 Cd1 N1 71.34(11) . .
O5 Cd1 N1 89.23(10) 1_455 .
O1 Cd1 O4 90.99(9) . 1_455
O3 Cd1 O4 152.23(9) 4_566 1_455
N2 Cd1 O4 89.27(10) . 1_455
O5 Cd1 O4 54.13(9) 1_455 1_455
N1 Cd1 O4 88.05(10) . 1_455
O1 Cd1 C3 99.85(10) . 1_455
O3 Cd1 C3 125.48(11) 4_566 1_455
N2 Cd1 C3 114.78(12) . 1_455
O5 Cd1 C3 27.00(10) 1_455 1_455
N1 Cd1 C3 87.95(10) . 1_455
O4 Cd1 C3 27.14(10) 1_455 1_455
O1 P1 O3 115.71(15) . .
O1 P1 O2 111.20(16) . .
O3 P1 O2 106.47(15) . .
O1 P1 C1 109.46(17) . .
O3 P1 C1 107.96(15) . .
O2 P1 C1 105.50(18) . .
P1 O1 Cd1 163.27(17) . .
P1 O2 H2C 115(3) . .
P1 O3 Cd1 131.52(15) . 4_565
C3 O4 Cd1 89.8(2) . 1_655
C3 O5 Cd1 94.9(2) . 1_655
C4 N1 C8 119.1(4) . .
C4 N1 Cd1 125.4(3) . .
C8 N1 Cd1 115.4(2) . .
C15 N2 C12 118.3(4) . .
C15 N2 Cd1 125.6(3) . .
C12 N2 Cd1 116.0(2) . .
C2 C1 P1 113.1(3) . .
C2 C1 H1A 109.0 . .
P1 C1 H1A 108.9 . .
C2 C1 H1B 109.0 . .
P1 C1 H1B 109.0 . .
H1A C1 H1B 107.7 . .
C3 C2 C1 114.7(3) . .
C3 C2 H2A 108.6 . .
C1 C2 H2A 108.6 . .
C3 C2 H2B 108.5 . .
C1 C2 H2B 108.6 . .
H2A C2 H2B 107.5 . .
O5 C3 O4 121.1(3) . .
O5 C3 C2 119.0(4) . .
O4 C3 C2 119.9(4) . .
O5 C3 Cd1 58.07(18) . 1_655
O4 C3 Cd1 63.03(19) . 1_655
C2 C3 Cd1 176.1(3) . 1_655
N1 C4 C5 122.3(5) . .
N1 C4 H4A 118.6 . .
C5 C4 H4A 119.1 . .
C6 C5 C4 120.0(5) . .
C6 C5 H5A 120.2 . .
C4 C5 H5A 119.9 . .
C5 C6 C7 119.8(5) . .
C5 C6 H6A 120.3 . .
C7 C6 H6A 119.9 . .
C6 C7 C9 124.2(5) . .
C6 C7 C8 117.6(5) . .
C9 C7 C8 118.2(5) . .
N1 C8 C7 121.3(4) . .
N1 C8 C12 118.9(3) . .
C7 C8 C12 119.9(4) . .
C10 C9 C7 121.7(5) . .
C10 C9 H9A 119.0 . .
C7 C9 H9A 119.3 . .
C9 C10 C11 121.7(5) . .
C9 C10 H10A 119.5 . .
C11 C10 H10A 118.8 . .
C12 C11 C13 117.6(5) . .
C12 C11 C10 119.0(5) . .
C13 C11 C10 123.5(5) . .
N2 C12 C11 122.1(4) . .
N2 C12 C8 118.3(4) . .
C11 C12 C8 119.5(4) . .
C14 C13 C11 120.2(5) . .
C14 C13 H13A 119.8 . .
C11 C13 H13A 120.0 . .
C13 C14 C15 119.0(5) . .
C13 C14 H14A 120.8 . .
C15 C14 H14A 120.2 . .
N2 C15 C14 122.8(4) . .
N2 C15 H15A 118.3 . .
C14 C15 H15A 118.9 . .
H1WB O1W H1WA 131(6) . .
H2WA O2W H2WB 103(5) . .
H3WA O3W H3WB 106(5) . .
H4WB O4W H4WA 117(7) . .

loop_
_geom_bond_atom_site_label_1
_geom_bond_atom_site_label_2
_geom_bond_distance
_geom_bond_site_symmetry_2
Cd1 O1 2.197(2) .
Cd1 O3 2.232(2) 4_566
Cd1 N2 2.330(3) .
Cd1 O5 2.344(2) 1_455
Cd1 N1 2.345(3) .
Cd1 O4 2.452(3) 1_455
Cd1 C3 2.752(4) 1_455
P1 O1 1.486(2) .
P1 O3 1.511(3) .
P1 O2 1.560(3) .
P1 C1 1.807(3) .
O2 H2C 0.844(10) .
O3 Cd1 2.232(2) 4_565
O4 C3 1.255(4) .
O4 Cd1 2.452(3) 1_655
O5 C3 1.254(4) .
O5 Cd1 2.344(2) 1_655
N1 C4 1.335(5) .
N1 C8 1.351(5) .
N2 C15 1.318(5) .
N2 C12 1.358(5) .
C1 C2 1.520(5) .
C1 H1A 0.9602 .
C1 H1B 0.9601 .
C2 C3 1.517(5) .
C2 H2A 0.9604 .
C2 H2B 0.9596 .
C3 Cd1 2.752(4) 1_655
C4 C5 1.384(6) .
C4 H4A 0.9604 .
C5 C6 1.353(6) .
C5 H5A 0.9600 .
C6 C7 1.400(6) .
C6 H6A 0.9600 .
C7 C9 1.421(7) .
C7 C8 1.423(5) .
C8 C12 1.429(5) .
C9 C10 1.321(7) .
C9 H9A 0.9599 .
C10 C11 1.437(6) .
C10 H10A 0.9600 .
C11 C12 1.389(6) .
C11 C13 1.401(6) .
C13 C14 1.340(6) .
C13 H13A 0.9606 .
C14 C15 1.397(6) .
C14 H14A 0.9601 .
C15 H15A 0.9600 .
O1W H1WB 0.846(10) .
O1W H1WA 0.846(10) .
O2W H2WA 0.847(10) .
O2W H2WB 0.848(10) .
O3W H3WA 0.848(10) .
O3W H3WB 0.846(10) .
O4W H4WB 0.847(10) .
O4W H4WA 0.844(10) .

loop_
_geom_hbond_atom_site_label_D
_geom_hbond_atom_site_label_H
_geom_hbond_atom_site_label_A
_geom_hbond_distance_DH
_geom_hbond_distance_HA
_geom_hbond_distance_DA
_geom_hbond_angle_DHA
_geom_hbond_site_symmetry_A
O1W H1WB O2W 0.846(10) 1.97(2) 2.792(5) 164(6) .
O1W H1WA O4W 0.846(10) 1.88(2) 2.705(6) 164(6) 3_666
O2W H2WA O4 0.847(10) 1.907(13) 2.750(4) 173(5) 4_466
O2W H2WB O5 0.848(10) 1.905(14) 2.743(4) 169(5) 1_455
O3W H3WB O1W 0.846(10) 1.876(14) 2.713(6) 170(5) .
O4W H4WB O2W 0.847(10) 1.881(16) 2.722(6) 172(7) 1_655
O4W H4WA O3W 0.844(10) 2.00(4) 2.742(6) 145(7) .
O2 H2C O3W 0.844(10) 1.773(12) 2.615(4) 175(4) .
